data_7718963
loop_
_publ_author_name
'Ohmi, Takuya'
'Ito, Ryuju'
'Nikolaev, Sergey A.'
'Fujii, Kotaro'
'Oswald, Iain W. H.'
'Matsushima, Koki'
'Nakamura, Yuiga'
'Neilson, James R.'
'Yashima, Masatomo'
'Azuma, Masaki'
'Yamamoto, Takafumi'

_publ_section_title
;
 Effects of the anion exchange between I<sup>-</sup> and NCS<sup>-</sup>
 coordinated to Co<sup>2+</sup>-centered tetrahedra in the
 organic-inorganic hybrid halides.
;
_journal_issue 27
_journal_name_full 'Dalton transactions (Cambridge, England : 2003)'
_journal_page_first 10773
_journal_page_last 10780
_journal_paper_doi 10.1039/d5dt00924c
_journal_volume 54
_journal_year 2025
_chemical_formula_moiety 'C Co I3 N S, I, 3(C H6 N)'
_chemical_formula_sum 'C4 H18 Co I4 N4 S'
_chemical_formula_weight 720.81
_chemical_properties_physical Air-sensitive,Air-sensitive,Moisture-sensitive
_space_group_crystal_system orthorhombic
_space_group_IT_number 19
_space_group_name_Hall 'P 2ac 2ab'
_space_group_name_H-M_alt 'P 21 21 21'
_atom_sites_solution_hydrogens geom
_audit_creation_date 2024-01-16
_audit_creation_method
;
Olex2 1.3-ac4
(compiled 2020.11.27 svn.r5f609507 for Rigaku Oxford Diffraction, GUI svn.r6214)
;
_audit_update_record
;
2024-08-03 deposited with the CCDC.	2025-06-16 downloaded from the CCDC.
;
_cell_angle_alpha 90
_cell_angle_beta 90
_cell_angle_gamma 90
_cell_formula_units_Z 4
_cell_length_a 10.4690(9)
_cell_length_b 11.5048(9)
_cell_length_c 15.7129(12)
_cell_measurement_reflns_used 9971
_cell_measurement_temperature 300(2)
_cell_measurement_theta_max 24.75
_cell_measurement_theta_min 2.34
_cell_volume 1892.5(3)
_computing_cell_refinement 'SAINT V8.38A (Bruker, 2018)'
_computing_data_reduction 'SAINT V8.38A (Bruker, 2018)'
_computing_molecular_graphics 'Olex2 1.3-ac4 (Dolomanov et al., 2009)'
_computing_publication_material 'Olex2 1.3-ac4 (Dolomanov et al., 2009)'
_computing_structure_refinement 'SHELXL 2018/3 (Sheldrick, 2015)'
_computing_structure_solution 'SHELXT 2014/5 (Sheldrick, 2014)'
_diffrn_ambient_temperature 299.98
_diffrn_measured_fraction_theta_full 0.988
_diffrn_measured_fraction_theta_max 0.988
_diffrn_measurement_device_type 'Bruker APEX-II CCD'
_diffrn_measurement_method '\f and \w scans'
_diffrn_radiation_type MoK\a
_diffrn_radiation_wavelength 0.71073
_diffrn_reflns_av_R_equivalents 0.0543
_diffrn_reflns_av_unetI/netI 0.0359
_diffrn_reflns_Laue_measured_fraction_full 0.988
_diffrn_reflns_Laue_measured_fraction_max 0.988
_diffrn_reflns_limit_h_max 12
_diffrn_reflns_limit_h_min -12
_diffrn_reflns_limit_k_max 13
_diffrn_reflns_limit_k_min -13
_diffrn_reflns_limit_l_max 18
_diffrn_reflns_limit_l_min -18
_diffrn_reflns_number 19600
_diffrn_reflns_point_group_measured_fraction_full 0.986
_diffrn_reflns_point_group_measured_fraction_max 0.986
_diffrn_reflns_theta_full 24.764
_diffrn_reflns_theta_max 24.764
_diffrn_reflns_theta_min 2.338
_diffrn_source_current 30.0
_diffrn_source_power 1.5
_diffrn_source_voltage 50.0
_diffrn_standards_number 0
_exptl_absorpt_coefficient_mu 7.524
_exptl_absorpt_correction_T_max 0.7451
_exptl_absorpt_correction_T_min 0.5068
_exptl_absorpt_correction_type none
_exptl_crystal_colour 'clear light green'
_exptl_crystal_colour_lustre clear
_exptl_crystal_colour_modifier light
_exptl_crystal_colour_primary green
_exptl_crystal_density_diffrn 2.530
_exptl_crystal_description 'rect. Prism'
_exptl_crystal_F_000 1300
_refine_diff_density_max 0.884
_refine_diff_density_min -0.863
_refine_diff_density_rms 0.211
_refine_ls_abs_structure_details
;
 Flack x determined using 1079 quotients [(I+)-(I-)]/[(I+)+(I-)]
 (Parsons, Flack and Wagner, Acta Cryst. B69 (2013) 249-259).
;
_refine_ls_abs_structure_Flack -0.01(4)
_refine_ls_extinction_method none
_refine_ls_goodness_of_fit_ref 1.119
_refine_ls_hydrogen_treatment constr
_refine_ls_matrix_type full
_refine_ls_number_parameters 133
_refine_ls_number_reflns 3206
_refine_ls_number_restraints 0
_refine_ls_restrained_S_all 1.119
_refine_ls_R_factor_all 0.0532
_refine_ls_R_factor_gt 0.0442
_refine_ls_shift/su_max 0.001
_refine_ls_shift/su_mean 0.000
_refine_ls_structure_factor_coef Fsqd
_refine_ls_weighting_details 'w=1/[\s^2^(Fo^2^)+(0.0203P)^2^+25.1044P] where P=(Fo^2^+2Fc^2^)/3'
_refine_ls_weighting_scheme calc
_refine_ls_wR_factor_gt 0.1012
_refine_ls_wR_factor_ref 0.1052
_reflns_Friedel_coverage 0.736
_reflns_Friedel_fraction_full 0.983
_reflns_Friedel_fraction_max 0.983
_reflns_number_gt 2789
_reflns_number_total 3206
_reflns_threshold_expression 'I > 2\s(I)'
_cod_data_source_file d5dt00924c2.cif
_cod_data_source_block jrn076_a1_a
_cod_depositor_comments 'Adding full bibliography for 7718963--7718964.cif.'
_cod_database_code 7718963
_shelx_shelxl_version_number 2018/3
_shelx_space_group_comment
;
The symmetry employed for this shelxl refinement is uniquely defined
by the following loop, which should always be used as a source of
symmetry information in preference to the above space-group names.
They are only intended as comments.
;
_shelx_estimated_absorpt_t_max 0.806
_shelx_estimated_absorpt_t_min 0.577
_olex2_refinement_description
;
1. Fixed Uiso
 At 1.5 times of:
  All C(H,H,H) groups, All N(H,H,H) groups
2.a Idealised Me refined as rotating group:
 N3(H3A,H3B,H3C), N4(H4A,H4B,H4C), N2(H2A,H2B,H2C), C3(H3D,H3E,H3F), C4(H4D,
 H4E,H4F), C2(H2D,H2E,H2F)
;
_olex2_submission_special_instructions 'No special instructions were received'

loop_
_space_group_symop_operation_xyz
'x, y, z'
'-x+1/2, -y, z+1/2'
'-x, y+1/2, -z+1/2'
'x+1/2, -y+1/2, -z'

loop_
_atom_site_label
_atom_site_type_symbol
_atom_site_fract_x
_atom_site_fract_y
_atom_site_fract_z
_atom_site_U_iso_or_equiv
_atom_site_adp_type
_atom_site_occupancy
_atom_site_site_symmetry_order
_atom_site_calc_flag
_atom_site_refinement_flags_posn
_atom_site_refinement_flags_adp
_atom_site_refinement_flags_occupancy
_atom_site_disorder_assembly
_atom_site_disorder_group
I1 I 0.50207(13) 0.55258(12) 0.42721(8) 0.0535(3) Uani 1 1 d . . . . .
I2 I 0.60158(13) 0.27850(12) 0.84104(9) 0.0580(4) Uani 1 1 d . . . . .
I3 I 0.78202(13) 0.52164(13) 0.61924(10) 0.0605(4) Uani 1 1 d . . . . .
I4 I 0.61345(15) 0.21938(12) 0.51459(10) 0.0640(4) Uani 1 1 d . . . . .
Co1 Co 0.5702(2) 0.4333(2) 0.55899(15) 0.0421(6) Uani 1 1 d . . . . .
S1 S 0.2450(5) 0.4436(6) 0.7666(4) 0.0677(16) Uani 1 1 d . . . . .
N3 N 0.3066(16) 0.2977(16) 0.9759(11) 0.062(5) Uani 1 1 d . . . . .
H3A H 0.331011 0.230142 0.998283 0.092 Uiso 1 1 calc R U . . .
H3B H 0.333133 0.302018 0.922231 0.092 Uiso 1 1 calc R U . . .
H3C H 0.221784 0.302747 0.977469 0.092 Uiso 1 1 calc R U . . .
N1 N 0.4327(16) 0.4345(14) 0.6432(10) 0.054(4) Uani 1 1 d . . . . .
C1 C 0.3540(16) 0.4393(18) 0.6939(12) 0.045(5) Uani 1 1 d . . . . .
N4 N 0.5646(16) 0.5845(16) 0.8069(11) 0.062(5) Uani 1 1 d . . . . .
H4A H 0.497824 0.597484 0.840595 0.092 Uiso 1 1 calc R U . . .
H4B H 0.570814 0.508682 0.796292 0.092 Uiso 1 1 calc R U . . .
H4C H 0.554380 0.622814 0.758185 0.092 Uiso 1 1 calc R U . . .
N2 N 0.1398(18) 0.7182(18) 0.8187(14) 0.081(6) Uani 1 1 d . . . . .
H2A H 0.160609 0.784485 0.844489 0.122 Uiso 1 1 calc R U . . .
H2B H 0.202548 0.697086 0.783830 0.122 Uiso 1 1 calc R U . . .
H2C H 0.127647 0.663088 0.857622 0.122 Uiso 1 1 calc R U . . .
C3 C 0.361(3) 0.392(2) 1.0243(17) 0.082(8) Uani 1 1 d . . . . .
H3D H 0.313567 0.402547 1.075868 0.123 Uiso 1 1 calc R U . . .
H3E H 0.358639 0.461936 0.991244 0.123 Uiso 1 1 calc R U . . .
H3F H 0.448496 0.373701 1.038105 0.123 Uiso 1 1 calc R U . . .
C4 C 0.679(2) 0.624(2) 0.8483(18) 0.079(8) Uani 1 1 d . . . . .
H4D H 0.747946 0.625476 0.807916 0.118 Uiso 1 1 calc R U . . .
H4E H 0.700184 0.571896 0.893952 0.118 Uiso 1 1 calc R U . . .
H4F H 0.665702 0.700595 0.870575 0.118 Uiso 1 1 calc R U . . .
C2 C 0.028(2) 0.734(3) 0.7721(18) 0.099(10) Uani 1 1 d . . . . .
H2D H -0.037875 0.764006 0.808786 0.148 Uiso 1 1 calc R U . . .
H2E H 0.000732 0.660911 0.748833 0.148 Uiso 1 1 calc R U . . .
H2F H 0.043082 0.788075 0.726725 0.148 Uiso 1 1 calc R U . . .

loop_
_atom_site_aniso_label
_atom_site_aniso_U_11
_atom_site_aniso_U_22
_atom_site_aniso_U_33
_atom_site_aniso_U_23
_atom_site_aniso_U_13
_atom_site_aniso_U_12
I1 0.0583(7) 0.0549(8) 0.0474(7) 0.0032(6) -0.0093(7) 0.0057(7)
I2 0.0603(8) 0.0489(8) 0.0650(9) 0.0028(7) -0.0071(7) 0.0020(7)
I3 0.0525(7) 0.0596(9) 0.0694(9) 0.0052(7) -0.0088(7) -0.0059(6)
I4 0.0862(10) 0.0405(7) 0.0653(9) -0.0025(7) 0.0150(8) -0.0008(7)
Co1 0.0462(14) 0.0414(13) 0.0388(14) -0.0014(12) 0.0039(10) -0.0014(11)
S1 0.063(4) 0.070(4) 0.070(4) 0.003(3) 0.025(3) -0.003(3)
N3 0.061(11) 0.060(11) 0.063(12) -0.002(9) -0.008(9) 0.010(9)
N1 0.067(11) 0.047(10) 0.047(10) -0.007(8) 0.014(8) 0.001(8)
C1 0.037(9) 0.047(11) 0.050(11) -0.005(9) 0.007(8) 0.008(8)
N4 0.056(10) 0.071(13) 0.058(11) 0.005(10) -0.014(8) 0.011(9)
N2 0.086(15) 0.057(12) 0.100(17) -0.009(12) -0.007(12) -0.014(11)
C3 0.11(2) 0.051(14) 0.091(19) -0.011(14) 0.025(16) -0.017(13)
C4 0.068(15) 0.068(16) 0.10(2) -0.021(15) -0.020(14) 0.019(12)
C2 0.068(19) 0.13(3) 0.09(2) 0.03(2) -0.004(15) 0.012(17)

loop_
_atom_type_symbol
_atom_type_description
_atom_type_scat_dispersion_real
_atom_type_scat_dispersion_imag
_atom_type_scat_source
C C 0.0033 0.0016 'International Tables Vol C Tables 4.2.6.8 and 6.1.1.4'
H H 0.0000 0.0000 'International Tables Vol C Tables 4.2.6.8 and 6.1.1.4'
Co Co 0.3494 0.9721 'International Tables Vol C Tables 4.2.6.8 and 6.1.1.4'
I I -0.4742 1.8119 'International Tables Vol C Tables 4.2.6.8 and 6.1.1.4'
N N 0.0061 0.0033 'International Tables Vol C Tables 4.2.6.8 and 6.1.1.4'
S S 0.1246 0.1234 'International Tables Vol C Tables 4.2.6.8 and 6.1.1.4'

loop_
_geom_angle_atom_site_label_1
_geom_angle_atom_site_label_2
_geom_angle_atom_site_label_3
_geom_angle
_geom_angle_site_symmetry_1
_geom_angle_site_symmetry_3
_geom_angle_publ_flag
I1 Co1 I3 108.51(10) . . ?
I1 Co1 I4 109.63(10) . . ?
I4 Co1 I3 108.50(10) . . ?
N1 Co1 I1 109.6(5) . . ?
N1 Co1 I3 112.1(5) . . ?
N1 Co1 I4 108.5(5) . . ?
H3A N3 H3B 109.5 . . ?
H3A N3 H3C 109.5 . . ?
H3B N3 H3C 109.5 . . ?
C3 N3 H3A 109.5 . . ?
C3 N3 H3B 109.5 . . ?
C3 N3 H3C 109.5 . . ?
C1 N1 Co1 177.2(17) . . ?
N1 C1 S1 179(2) . . ?
H4A N4 H4B 109.5 . . ?
H4A N4 H4C 109.5 . . ?
H4B N4 H4C 109.5 . . ?
C4 N4 H4A 109.5 . . ?
C4 N4 H4B 109.5 . . ?
C4 N4 H4C 109.5 . . ?
H2A N2 H2B 109.5 . . ?
H2A N2 H2C 109.5 . . ?
H2B N2 H2C 109.5 . . ?
C2 N2 H2A 109.5 . . ?
C2 N2 H2B 109.5 . . ?
C2 N2 H2C 109.5 . . ?
N3 C3 H3D 109.5 . . ?
N3 C3 H3E 109.5 . . ?
N3 C3 H3F 109.5 . . ?
H3D C3 H3E 109.5 . . ?
H3D C3 H3F 109.5 . . ?
H3E C3 H3F 109.5 . . ?
N4 C4 H4D 109.5 . . ?
N4 C4 H4E 109.5 . . ?
N4 C4 H4F 109.5 . . ?
H4D C4 H4E 109.5 . . ?
H4D C4 H4F 109.5 . . ?
H4E C4 H4F 109.5 . . ?
N2 C2 H2D 109.5 . . ?
N2 C2 H2E 109.5 . . ?
N2 C2 H2F 109.5 . . ?
H2D C2 H2E 109.5 . . ?
H2D C2 H2F 109.5 . . ?
H2E C2 H2F 109.5 . . ?

loop_
_geom_bond_atom_site_label_1
_geom_bond_atom_site_label_2
_geom_bond_distance
_geom_bond_site_symmetry_2
_geom_bond_publ_flag
I1 Co1 2.584(3) . ?
I3 Co1 2.617(3) . ?
I4 Co1 2.598(3) . ?
Co1 N1 1.954(16) . ?
S1 C1 1.616(18) . ?
N3 H3A 0.8900 . ?
N3 H3B 0.8900 . ?
N3 H3C 0.8900 . ?
N3 C3 1.44(3) . ?
N1 C1 1.15(2) . ?
N4 H4A 0.8900 . ?
N4 H4B 0.8900 . ?
N4 H4C 0.8900 . ?
N4 C4 1.44(3) . ?
N2 H2A 0.8900 . ?
N2 H2B 0.8900 . ?
N2 H2C 0.8900 . ?
N2 C2 1.39(3) . ?
C3 H3D 0.9600 . ?
C3 H3E 0.9600 . ?
C3 H3F 0.9600 . ?
C4 H4D 0.9600 . ?
C4 H4E 0.9600 . ?
C4 H4F 0.9600 . ?
C2 H2D 0.9600 . ?
C2 H2E 0.9600 . ?
C2 H2F 0.9600 . ?
